data_7120852
loop_
_publ_author_name
'Delmas, Luke C.'
'Horton, Peter N.'
'White, Andrew J. P.'
'Coles, Simon J.'
'Lickiss, Paul D.'
'Davies, Robert P.'

_publ_section_title
;
 Siloxane-based linkers in the construction of hydrogen bonded assemblies
 and porous 3D MOFs
;
_journal_name_full 'Chemical Communications'
_journal_paper_doi 10.1039/C7CC06022J
_journal_year 2017
_chemical_formula_moiety 'C42 H24 O16 Si2 Zn3, 7(C3 H7 N O)'
_chemical_formula_sum 'C63 H73 N7 O23 Si2 Zn3'
_chemical_formula_weight 1548.57
_space_group_crystal_system orthorhombic
_space_group_IT_number 26
_space_group_name_Hall 'P 2c -2'
_space_group_name_H-M_alt 'P m c 21'
_symmetry_space_group_name_Hall 'P 2c -2'
_symmetry_space_group_name_H-M 'P m c 21'
_atom_sites_solution_hydrogens geom
_audit_creation_date 2017-07-10
_audit_creation_method
;
Olex2 1.2-alpha
(compiled 2017.07.04 svn.r3439 for OlexSys, GUI svn.r5361)
;
_audit_update_record
;
2017-08-01 deposited with the CCDC.
2017-09-21 downloaded from the CCDC.
;
_cell_angle_alpha 90
_cell_angle_beta 90
_cell_angle_gamma 90
_cell_formula_units_Z 4
_cell_length_a 13.2462(5)
_cell_length_b 27.7134(10)
_cell_length_c 24.5341(9)
_cell_measurement_reflns_used 21610
_cell_measurement_temperature 100(2)
_cell_measurement_theta_max 27.4670
_cell_measurement_theta_min 2.2010
_cell_volume 9006.4(6)
_computing_cell_refinement 'CrysAlisPro 1.171.38.41 (Rigaku OD, 2015)'
_computing_data_collection 'CrystalClear-SM Expert 3.1 b27 (Rigaku, 2013)'
_computing_data_reduction 'CrysAlisPro 1.171.38.41 (Rigaku OD, 2015)'
_computing_molecular_graphics 'Olex2 (Dolomanov et al., 2009)'
_computing_publication_material 'Olex2 (Dolomanov et al., 2009)'
_computing_structure_refinement 'ShelXL (Sheldrick, 2015)'
_diffrn_ambient_temperature 100(2)
_diffrn_detector 'CCD area detector'
_diffrn_detector_area_resol_mean 28.5714
_diffrn_detector_type 'Rigaku HG Saturn724+ (2x2 bin mode)'
_diffrn_measured_fraction_theta_full 0.999
_diffrn_measured_fraction_theta_max 0.999
_diffrn_measurement_details
;
List of Runs (angles in degrees, time in seconds):

  # Type    Start    End  Width  t~exp~   \w     \q     \k     \f   Frames
#--------------------------------------------------------------------------
  1  \w    -78.00  73.00   1.00  120.00    --  -17.00  18.00-120.00  151
  2  \w    -87.00  22.00   1.00  120.00    --  -17.00 -72.00 -90.00  109
  3  \w    -87.00 -17.00   1.00  120.00    --  -17.00 -72.00  60.00   70
  4  \w    -75.00  -7.00   1.00  120.00    --  -17.00 -72.00-180.00   68
  5  \w    -66.00 -34.00   1.00  120.00    --  -17.00 -72.00   0.00   32
;
_diffrn_measurement_device 'four-circle \k goniometer'
_diffrn_measurement_device_type
'Rigaku FRE+ equipped with HF Varimax confocal mirrors and an AFC12 goniometer and HG Saturn 724+ detector'
_diffrn_measurement_method 'profile data from \w-scans'
_diffrn_measurement_specimen_support 'MiTeGen MicroLoop'
_diffrn_orient_matrix_type 'CrysAlisPro convention (1999,Acta A55,543-557)'
_diffrn_orient_matrix_UB_11 -0.0534660000
_diffrn_orient_matrix_UB_12 -0.0001032000
_diffrn_orient_matrix_UB_13 -0.0012353000
_diffrn_orient_matrix_UB_21 0.0005404000
_diffrn_orient_matrix_UB_22 -0.0248237000
_diffrn_orient_matrix_UB_23 -0.0069787000
_diffrn_orient_matrix_UB_31 -0.0022253000
_diffrn_orient_matrix_UB_32 -0.0062067000
_diffrn_orient_matrix_UB_33 0.0280530000
_diffrn_radiation_collimation 0.2
_diffrn_radiation_monochromator 'Confocal mirrors, HF Varimax'
_diffrn_radiation_probe x-ray
_diffrn_radiation_type MoK\a
_diffrn_radiation_wavelength 0.71075
_diffrn_radiation_xray_symbol K-L~3~
_diffrn_reflns_av_R_equivalents 0.0777
_diffrn_reflns_av_unetI/netI 0.0648
_diffrn_reflns_Laue_measured_fraction_full 0.999
_diffrn_reflns_Laue_measured_fraction_max 0.999
_diffrn_reflns_limit_h_max 15
_diffrn_reflns_limit_h_min -15
_diffrn_reflns_limit_k_max 32
_diffrn_reflns_limit_k_min -32
_diffrn_reflns_limit_l_max 25
_diffrn_reflns_limit_l_min -29
_diffrn_reflns_number 72588
_diffrn_reflns_point_group_measured_fraction_full 1.000
_diffrn_reflns_point_group_measured_fraction_max 1.000
_diffrn_reflns_theta_full 25.027
_diffrn_reflns_theta_max 25.027
_diffrn_reflns_theta_min 1.537
_diffrn_source 'Rotating Anode'
_diffrn_source_current 55.0
_diffrn_source_power 2.475
_diffrn_source_target Mo
_diffrn_source_type 'Rigaku FRE+'
_diffrn_source_voltage 45.0
_exptl_absorpt_coefficient_mu 0.882
_exptl_absorpt_correction_T_max 1.00000
_exptl_absorpt_correction_T_min 0.80181
_exptl_absorpt_correction_type multi-scan
_exptl_absorpt_process_details
;
CrysAlisPro 1.171.38.41 (Rigaku Oxford Diffraction, 2015)
Empirical absorption correction using spherical harmonics,
 implemented in SCALE3 ABSPACK scaling algorithm.
;
_exptl_crystal_colour colourless
_exptl_crystal_colour_primary colourless
_exptl_crystal_density_diffrn 1.142
_exptl_crystal_description needle
_exptl_crystal_F_000 3208
_exptl_crystal_size_max 0.2
_exptl_crystal_size_mid 0.03
_exptl_crystal_size_min 0.03
_refine_diff_density_max 1.099
_refine_diff_density_min -1.161
_refine_diff_density_rms 0.095
_refine_ls_abs_structure_details
;
 Refined as an inversion twin.
;
_refine_ls_abs_structure_Flack 0.49(2)
_refine_ls_extinction_method none
_refine_ls_goodness_of_fit_ref 0.986
_refine_ls_hydrogen_treatment constr
_refine_ls_matrix_type full
_refine_ls_number_parameters 950
_refine_ls_number_reflns 16230
_refine_ls_number_restraints 2450
_refine_ls_restrained_S_all 0.958
_refine_ls_R_factor_all 0.1192
_refine_ls_R_factor_gt 0.0870
_refine_ls_shift/su_max 0.000
_refine_ls_shift/su_mean 0.000
_refine_ls_structure_factor_coef Fsqd
_refine_ls_weighting_details 'w=1/[\s^2^(Fo^2^)+(0.1788P)^2^] where P=(Fo^2^+2Fc^2^)/3'
_refine_ls_weighting_scheme calc
_refine_ls_wR_factor_gt 0.2269
_refine_ls_wR_factor_ref 0.2552
_reflns_Friedel_coverage 0.950
_reflns_Friedel_fraction_full 1.000
_reflns_Friedel_fraction_max 1.000
_reflns_number_gt 10870
_reflns_number_total 16230
_reflns_threshold_expression 'I > 2\s(I)'
_cod_data_source_file c7cc06022j2.cif
_cod_data_source_block IMP18
_cod_database_code 7120852
_shelx_shelxl_version_number 2014/7
_chemical_oxdiff_formula 'C42 H24 Si2O13Zn3 (C3H7NO)4'
_shelx_space_group_comment
;
The symmetry employed for this shelxl refinement is uniquely defined
by the following loop, which should always be used as a source of
symmetry information in preference to the above space-group names.
They are only intended as comments.
;
_shelx_estimated_absorpt_t_max 0.974
_shelx_estimated_absorpt_t_min 0.843
_reflns_odcompleteness_completeness 99.92
_reflns_odcompleteness_iscentric 1
_reflns_odcompleteness_theta 24.97
_olex2_refinement_description
;
1. Twinned data refinement
 Scales: 0.51(3)
 0.49(3)
2. Fixed Uiso
 At 1.2 times of:
  All C(H) groups
3. Restrained distances
 C38-C42 \\sim C40-C42 \\sim C31-C35 \\sim C33-C35 \\sim C3-C7 \\sim C5-C7
 with sigma of 0.02
 C3-C7 \\sim C5-C7 \\sim C24-C28 \\sim C26-C28 \\sim C17-C21 \\sim C19-C21
\\sim C10-C14 \\sim C12-C14
 with sigma of 0.02
 C138-C142 \\sim C140-C142 \\sim C131-C135 \\sim C133-C135 \\sim C103-C107
\\sim C105-C107
 with sigma of 0.02
 C124-C128 \\sim C126-C128 \\sim C117-C121 \\sim C119-C121 \\sim C110-C114
\\sim C112-C114
 with sigma of 0.02
4. Restrained planarity
 C1, C2, C3, C4, C5, C6, C7, Si1
 with sigma of 0.01
 C8, C9, C10, C11, C12, C13, C14, Si1
 with sigma of 0.01
 C15, C16, C17, C18, C19, C20, C21, Si1
 with sigma of 0.01
 C22, C23, C24, C25, C26, C27, C28, Si2
 with sigma of 0.01
 C29, C30, C31, C32, C33, C34, C35, Si2
 with sigma of 0.01
 C36, C37, C38, C39, C40, C41, C42, Si2
 with sigma of 0.01
 C101, C102, C103, C104, C105, C106, C107, Si11
 with sigma of 0.01
 C108, C109, C110, C111, C112, C113, C114, Si11
 with sigma of 0.01
 C115, C116, C117, C118, C119, C120, C121, Si11
 with sigma of 0.01
 C122, C123, C124, C125, C126, C127, C128, Si12
 with sigma of 0.01
 C129, C130, C131, C132, C133, C134, C135, Si12
 with sigma of 0.01
 C136, C137, C138, C139, C140, C141, C142, Si12
 with sigma of 0.01
5. Rigid bond restraints
 All non-hydrogen atoms
 with sigma for 1-2 distances of 0.01 and sigma for 1-3 distances of 0.01
6. Uiso/Uaniso restraints and constraints
All non-hydrogen atoms have similar U: within 2A with sigma of 0.02 and sigma
for terminal atoms of 0.04
Uanis(O9) = Uanis(O13)
Uanis(O104) = Uanis(O105)
7. Rigid body (RIGU) restrains
 All non-hydrogen atoms
 with sigma for 1-2 distances of 0.004 and sigma for 1-3 distances of 0.004
8. Same fragment restrains
{C1, C2, C3, C4, C5, C6, C7, C8, C9, C10, C11, C12, C13, C14, C15, C16, C17,
C18, C19, C20, C21, C22, C23, C24, C25, C26, C27, C28, C29, C30, C31, C32, C33,
C34, C35, C36, C37, C38, C39, C40, C41, C42, O1, O2, O3, O4, O5, O6, O7, O8,
O9, O10, O11, O12, O13, Si1, Si2} sigma for 1-2: 0.02, 1-3: 0.04
as
{C101, C102, C103, C104, C105, C106, C107, C108, C109, C110, C111, C112, C113,
C114, C115, C116, C117, C118, C119, C120, C121, C122, C123, C124, C125, C126,
C127, C128, C129, C130, C131, C132, C133, C134, C135, C136, C137, C138, C139,
C140, C141, C142, O101, O102, O103, O104, O105, O106, O107, O108, O109, O110,
O111, O112, O113, Si11, Si12}
9. Others
 Fixed Sof: Zn11(0.5) Zn12(0.5) O51(0.5) O52(0.5) C1(0.5) C2(0.5) H2(0.5)
 C3(0.5) H3(0.5) C4(0.5) C5(0.5) H5(0.5) C6(0.5) H6(0.5) C7(0.5) C8(0.5)
 C9(0.5) H9(0.5) C10(0.5) H10(0.5) C11(0.5) C12(0.5) H12(0.5) C13(0.5) H13(0.5)
 C14(0.5) C15(0.5) C16(0.5) H16(0.5) C17(0.5) H17(0.5) C18(0.5) C19(0.5)
 H19(0.5) C20(0.5) H20(0.5) C21(0.5) C22(0.5) C23(0.5) H23(0.5) C24(0.5)
 H24(0.5) C25(0.5) C26(0.5) H26(0.5) C27(0.5) H27(0.5) C28(0.5) C29(0.5)
 C30(0.5) H30(0.5) C31(0.5) H31(0.5) C32(0.5) C33(0.5) H33(0.5) C34(0.5)
 H34(0.5) C35(0.5) C36(0.5) C37(0.5) H37(0.5) C38(0.5) H38(0.5) C39(0.5)
 C40(0.5) H40(0.5) C41(0.5) H41(0.5) C42(0.5) O1(0.5) O2(0.5) O3(0.5) O4(0.5)
 O5(0.5) O6(0.5) O7(0.5) O8(0.5) O9(0.5) O10(0.5) O11(0.5) O12(0.5) O13(0.5)
 Si1(0.5) Si2(0.5) C101(0.5) C102(0.5) H102(0.5) C103(0.5) H103(0.5) C104(0.5)
 C105(0.5) H105(0.5) C106(0.5) H106(0.5) C107(0.5) C108(0.5) C109(0.5)
 H109(0.5) C110(0.5) H110(0.5) C111(0.5) C112(0.5) H112(0.5) C113(0.5)
 H113(0.5) C114(0.5) C115(0.5) C116(0.5) H116(0.5) C117(0.5) H117(0.5)
 C118(0.5) C119(0.5) H119(0.5) C120(0.5) H120(0.5) C121(0.5) C122(0.5)
 C123(0.5) H123(0.5) C124(0.5) H124(0.5) C125(0.5) C126(0.5) H126(0.5)
 C127(0.5) H127(0.5) C128(0.5) C129(0.5) C130(0.5) H130(0.5) C131(0.5)
 H131(0.5) C132(0.5) C133(0.5) H133(0.5) C134(0.5) H134(0.5) C135(0.5)
 C136(0.5) C137(0.5) H137(0.5) C138(0.5) H138(0.5) C139(0.5) C140(0.5)
 H140(0.5) C141(0.5) H141(0.5) C142(0.5) O101(0.5) O102(0.5) O103(0.5)
 O104(0.5) O105(0.5) O106(0.5) O107(0.5) O108(0.5) O109(0.5) O110(0.5)
 O111(0.5) O112(0.5) O113(0.5) Si11(0.5) Si12(0.5)
10.a Aromatic/amide H refined with riding coordinates:
 C2(H2), C3(H3), C5(H5), C6(H6), C9(H9), C10(H10), C12(H12), C13(H13),
 C16(H16), C17(H17), C19(H19), C20(H20), C23(H23), C24(H24), C26(H26), C27(H27),
  C30(H30), C31(H31), C33(H33), C34(H34), C37(H37), C38(H38), C40(H40),
 C41(H41), C102(H102), C103(H103), C105(H105), C106(H106), C109(H109),
 C110(H110), C112(H112), C113(H113), C116(H116), C117(H117), C119(H119),
 C120(H120), C123(H123), C124(H124), C126(H126), C127(H127), C130(H130),
 C131(H131), C133(H133), C134(H134), C137(H137), C138(H138), C140(H140),
 C141(H141)
10.b Fitted hexagon refined as free rotating group:
 C1(C2,C3,C4,C5,C6), C8(C9,C10,C11,C12,C13), C15(C16,C17,C18,C19,C20), C22(C23,
 C24,C25,C26,C27), C29(C30,C31,C32,C33,C34), C36(C37,C38,C39,C40,C41),
 C101(C102,C103,C104,C105,C106), C108(C109,C110,C111,C112,C113), C115(C116,C117,
 C118,C119,C120), C122(C123,C124,C125,C126,C127), C129(C130,C131,C132,C133,
 C134), C136(C137,C138,C139,C140,C141)
;
_olex2_diffrn_ambient_temperature_device 'Oxford Cryosystems'
_olex2_submission_special_instructions 'No special instructions were received'
_oxdiff_exptl_absorpt_empirical_details
;
Empirical correction (ABSPACK) includes:
- Absorption correction using spherical harmonics
- Frame scaling
;
_oxdiff_exptl_absorpt_empirical_full_max 1.578
_oxdiff_exptl_absorpt_empirical_full_min 0.760

loop_
_space_group_symop_operation_xyz
'x, y, z'
'-x, -y, z+1/2'
'-x, y, z'
'x, -y, z+1/2'

loop_
_atom_site_label
_atom_site_type_symbol
_atom_site_fract_x
_atom_site_fract_y
_atom_site_fract_z
_atom_site_U_iso_or_equiv
_atom_site_adp_type
_atom_site_occupancy
_atom_site_site_symmetry_order
_atom_site_calc_flag
_atom_site_refinement_flags_posn
_atom_site_refinement_flags_adp
_atom_site_refinement_flags_occupancy
_atom_site_disorder_assembly
_atom_site_disorder_group
O41 O 0.0000 0.5582(4) 0.2843(6) 0.102(4) Uani 1 2 d S TU P . .
O42 O 0.0000 0.3094(4) 0.2497(5) 0.085(3) Uani 1 2 d S TU P . .
O43 O 0.2466(6) 0.2503(4) 0.7830(6) 0.130(4) Uani 1 1 d . U . . .
Zn1 Zn 0.0000 0.48374(5) 0.27676(6) 0.0543(4) Uani 1 2 d S TU P . .
Zn2 Zn 0.0000 0.37706(6) 0.26648(7) 0.0611(5) Uani 1 2 d S TU P B .
Zn3 Zn 0.38648(11) 0.25035(5) 0.78771(6) 0.0749(4) Uani 1 1 d . U . . .
Zn11 Zn 0.0546(4) -0.01661(15) 0.79680(18) 0.1341(16) Uani 0.5 1 d . U . A -1
Zn12 Zn 0.0550(4) -0.12191(16) 0.8088(2) 0.1472(19) Uani 0.5 1 d . U . A -1
O51 O 0.0498(19) 0.0507(8) 0.7824(12) 0.181(11) Uani 0.5 1 d . U . A -1
O52 O 0.0353(10) -0.1981(6) 0.8358(8) 0.098(5) Uani 0.5 1 d . U . A -1
C1 C 0.3853(7) 0.4279(5) 0.4550(4) 0.058(4) Uani 0.5 1 d D U . B -1
C2 C 0.3116(9) 0.4636(4) 0.4549(5) 0.064(4) Uani 0.5 1 d DG U . B -1
H2 H 0.3176 0.4905 0.4787 0.077 Uiso 0.5 1 calc R . . B -1
C3 C 0.2292(9) 0.4600(5) 0.4201(6) 0.074(5) Uani 0.5 1 d DG U . B -1
H3 H 0.1789 0.4844 0.4201 0.089 Uiso 0.5 1 calc R . . B -1
C4 C 0.2205(8) 0.4206(5) 0.3853(4) 0.066(5) Uani 0.5 1 d DG U . B -1
C5 C 0.2941(11) 0.3849(4) 0.3854(5) 0.073(5) Uani 0.5 1 d DG U . B -1
H5 H 0.2881 0.3580 0.3616 0.087 Uiso 0.5 1 calc R . . B -1
C6 C 0.3765(9) 0.3885(5) 0.4202(5) 0.078(5) Uani 0.5 1 d DG U . B -1
H6 H 0.4268 0.3641 0.4202 0.094 Uiso 0.5 1 calc R . . B -1
C7 C 0.1332(13) 0.4150(8) 0.3465(7) 0.077(5) Uani 0.5 1 d D U . B -1
C8 C 0.4931(16) 0.3898(2) 0.5597(2) 0.053(3) Uani 0.5 1 d D U . B -1
C9 C 0.4062(14) 0.3681(5) 0.5799(6) 0.042(4) Uani 0.5 1 d DG U . B -1
H9 H 0.3434 0.3730 0.5621 0.050 Uiso 0.5 1 calc R . . B -1
C10 C 0.4113(14) 0.3392(5) 0.6261(6) 0.044(4) Uani 0.5 1 d DG U . B -1
H10 H 0.3519 0.3244 0.6399 0.052 Uiso 0.5 1 calc R . . B -1
C11 C 0.5033(16) 0.3320(3) 0.6522(3) 0.058(3) Uani 0.5 1 d DG U . B -1
C12 C 0.5902(14) 0.3537(6) 0.6320(7) 0.054(5) Uani 0.5 1 d DG U . B -1
H12 H 0.6531 0.3488 0.6498 0.065 Uiso 0.5 1 calc R . . B -1
C13 C 0.5851(14) 0.3826(5) 0.5857(7) 0.068(7) Uani 0.5 1 d DG U . B -1
H13 H 0.6445 0.3975 0.5719 0.082 Uiso 0.5 1 calc R . . B -1
C14 C 0.509(2) 0.3019(4) 0.7014(4) 0.066(4) Uani 0.5 1 d D U . B -1
C15 C 0.6090(6) 0.4251(5) 0.4517(3) 0.059(5) Uani 0.5 1 d D U . B -1
C16 C 0.6603(9) 0.3824(4) 0.4406(5) 0.056(4) Uani 0.5 1 d DG U . B -1
H16 H 0.6395 0.3531 0.4573 0.067 Uiso 0.5 1 calc R . . B -1
C17 C 0.7421(8) 0.3826(4) 0.4052(5) 0.057(4) Uani 0.5 1 d DG U . B -1
H17 H 0.7772 0.3535 0.3976 0.069 Uiso 0.5 1 calc R . . B -1
C18 C 0.7727(7) 0.4255(4) 0.3807(4) 0.060(5) Uani 0.5 1 d DG U . B -1
C19 C 0.7214(9) 0.4681(4) 0.3918(5) 0.061(4) Uani 0.5 1 d DG U . B -1
H19 H 0.7423 0.4974 0.3751 0.073 Uiso 0.5 1 calc R . . B -1
C20 C 0.6396(9) 0.4679(4) 0.4273(5) 0.067(4) Uani 0.5 1 d DG U . B -1
H20 H 0.6045 0.4971 0.4349 0.081 Uiso 0.5 1 calc R . . B -1
C21 C 0.8591(11) 0.4277(7) 0.3422(6) 0.053(4) Uani 0.5 1 d D U . B -1
C22 C 0.3925(8) 0.5475(5) 0.5927(3) 0.061(4) Uani 0.5 1 d D U . B -1
C23 C 0.3601(10) 0.5072(4) 0.6215(5) 0.068(5) Uani 0.5 1 d DG U . B -1
H23 H 0.3929 0.4770 0.6165 0.082 Uiso 0.5 1 calc R . . B -1
C24 C 0.2798(10) 0.5110(4) 0.6577(5) 0.066(5) Uani 0.5 1 d DG U . B -1
H24 H 0.2576 0.4835 0.6774 0.079 Uiso 0.5 1 calc R . . B -1
C25 C 0.2318(8) 0.5552(5) 0.6650(5) 0.072(5) Uani 0.5 1 d DG U . B -1
C26 C 0.2642(9) 0.5955(4) 0.6362(5) 0.052(4) Uani 0.5 1 d DG U . B -1
H26 H 0.2314 0.6256 0.6412 0.062 Uiso 0.5 1 calc R . . B -1
C27 C 0.3446(9) 0.5916(4) 0.6000(5) 0.046(4) Uani 0.5 1 d DG U . B -1
H27 H 0.3667 0.6191 0.5803 0.055 Uiso 0.5 1 calc R . . B -1
C28 C 0.1450(13) 0.5590(8) 0.7044(7) 0.078(5) Uani 0.5 1 d D U . B -1
C29 C 0.494(2) 0.5803(2) 0.4868(2) 0.060(3) Uani 0.5 1 d D U . B -1
C30 C 0.4008(19) 0.5915(7) 0.4646(7) 0.060(5) Uani 0.5 1 d DG U . B -1
H30 H 0.3412 0.5779 0.4796 0.072 Uiso 0.5 1 calc R . . B -1
C31 C 0.3944(12) 0.6227(7) 0.4203(7) 0.048(4) Uani 0.5 1 d DG U . B -1
H31 H 0.3303 0.6304 0.4051 0.058 Uiso 0.5 1 calc R . . B -1
C32 C 0.4815(10) 0.6426(3) 0.3982(3) 0.038(4) Uani 0.5 1 d DG U . B -1
C33 C 0.5752(10) 0.6314(8) 0.4204(7) 0.060(6) Uani 0.5 1 d DG U . B -1
H33 H 0.6348 0.6451 0.4054 0.072 Uiso 0.5 1 calc R . . B -1
C34 C 0.5817(17) 0.6003(8) 0.4647(7) 0.066(6) Uani 0.5 1 d DG U . B -1
H34 H 0.6457 0.5926 0.4799 0.080 Uiso 0.5 1 calc R . . B -1
C35 C 0.4762(9) 0.6763(4) 0.3515(5) 0.045(4) Uani 0.5 1 d D U . B -1
C36 C 0.6158(8) 0.5455(6) 0.5904(4) 0.064(4) Uani 0.5 1 d D U . B -1
C37 C 0.6841(11) 0.5081(5) 0.5985(6) 0.091(6) Uani 0.5 1 d DG U . B -1
H37 H 0.6738 0.4779 0.5812 0.109 Uiso 0.5 1 calc R . . B -1
C38 C 0.7674(10) 0.5150(6) 0.6321(7) 0.093(6) Uani 0.5 1 d DG U . B -1
H38 H 0.8141 0.4894 0.6377 0.112 Uiso 0.5 1 calc R . . B -1
C39 C 0.7825(9) 0.5592(6) 0.6575(6) 0.087(6) Uani 0.5 1 d DG U . B -1
C40 C 0.7142(13) 0.5966(5) 0.6493(8) 0.098(7) Uani 0.5 1 d DG U . B -1
H40 H 0.7244 0.6269 0.6667 0.117 Uiso 0.5 1 calc R . . B -1
C41 C 0.6308(11) 0.5898(6) 0.6158(7) 0.087(7) Uani 0.5 1 d DG U . B -1
H41 H 0.5842 0.6153 0.6102 0.105 Uiso 0.5 1 calc R . . B -1
C42 C 0.8737(14) 0.5659(9) 0.6941(9) 0.084(6) Uani 0.5 1 d D U . B -1
O1 O 0.4854(16) 0.4832(3) 0.5239(4) 0.053(4) Uani 0.5 1 d D U . B -1
O2 O 0.1216(10) 0.4654(5) 0.3187(5) 0.060(3) Uani 0.5 1 d D U . B -1
O3 O 0.0795(11) 0.3809(6) 0.3293(7) 0.061(3) Uani 0.5 1 d D U . B -1
O4 O 0.405(2) 0.2996(10) 0.7246(13) 0.072(5) Uani 0.5 1 d D U . B -1
O5 O 0.5756(19) 0.2858(8) 0.7214(12) 0.060(5) Uani 0.5 1 d D U . B -1
O6 O 0.8743(10) 0.3801(6) 0.3247(7) 0.064(4) Uani 0.5 1 d D U . B -1
O7 O 0.9209(11) 0.4597(6) 0.3452(7) 0.070(4) Uani 0.5 1 d D U . B -1
O8 O 0.1291(15) 0.5256(7) 0.7361(7) 0.086(5) Uani 0.5 1 d D U . B -1
O9 O 0.1113(13) 0.6029(9) 0.7178(11) 0.059(4) Uani 0.5 1 d D U . B -1
O10 O 0.3889(11) 0.6925(7) 0.3355(7) 0.064(5) Uani 0.5 1 d D U . B -1
O11 O 0.5676(10) 0.6923(6) 0.3346(7) 0.058(5) Uani 0.5 1 d D U . B -1
O12 O 0.9088(15) 0.5248(8) 0.7112(8) 0.093(5) Uani 0.5 1 d D U . B -1
O13 O 0.8963(13) 0.6051(9) 0.7032(12) 0.059(4) Uani 0.5 1 d D U . B -1
Si1 Si 0.4955(13) 0.42981(15) 0.49900(15) 0.0517(12) Uani 0.5 1 d D U . B -1
Si2 Si 0.5004(16) 0.53851(15) 0.54613(14) 0.0570(10) Uani 0.5 1 d D U . B -1
C101 C 0.4464(12) -0.0738(7) 0.6214(7) 0.141(6) Uani 0.5 1 d D U . A -1
C102 C 0.3629(16) -0.0444(7) 0.6129(7) 0.150(8) Uani 0.5 1 d DG U . A -1
H102 H 0.3620 -0.0226 0.5831 0.179 Uiso 0.5 1 calc R . . A -1
C103 C 0.2807(14) -0.0470(7) 0.6480(8) 0.158(8) Uani 0.5 1 d DG U . A -1
H103 H 0.2236 -0.0269 0.6421 0.190 Uiso 0.5 1 calc R . . A -1
C104 C 0.2820(13) -0.0790(6) 0.6916(7) 0.160(8) Uani 0.5 1 d DG U . A -1
C105 C 0.3655(16) -0.1084(7) 0.7002(8) 0.172(9) Uani 0.5 1 d DG U . A -1
H105 H 0.3664 -0.1302 0.7300 0.207 Uiso 0.5 1 calc R . . A -1
C106 C 0.4477(13) -0.1058(7) 0.6651(9) 0.171(9) Uani 0.5 1 d DG U . A -1
H106 H 0.5048 -0.1259 0.6709 0.205 Uiso 0.5 1 calc R . . A -1
C107 C 0.1945(18) -0.0826(9) 0.7304(10) 0.147(7) Uani 0.5 1 d D U . A -1
C108 C 0.5491(15) -0.1097(3) 0.5157(4) 0.147(7) Uani 0.5 1 d D U . A -1
C109 C 0.4564(12) -0.1251(6) 0.4957(6) 0.139(8) Uani 0.5 1 d DG U . A -1
H109 H 0.3959 -0.1162 0.5138 0.167 Uiso 0.5 1 calc R . . A -1
C110 C 0.4523(11) -0.1535(6) 0.4490(7) 0.123(7) Uani 0.5 1 d DG U . A -1
H110 H 0.3889 -0.1640 0.4353 0.147 Uiso 0.5 1 calc R . . A -1
C111 C 0.5409(13) -0.1665(4) 0.4224(4) 0.108(6) Uani 0.5 1 d DG U . A -1
C112 C 0.6336(11) -0.1511(7) 0.4425(7) 0.137(8) Uani 0.5 1 d DG U . A -1
H112 H 0.6941 -0.1600 0.4243 0.164 Uiso 0.5 1 calc R . . A -1
C113 C 0.6377(12) -0.1227(7) 0.4891(7) 0.152(9) Uani 0.5 1 d DG U . A -1
H113 H 0.7011 -0.1122 0.5028 0.182 Uiso 0.5 1 calc R . . A -1
C114 C 0.539(2) -0.1970(6) 0.3721(7) 0.119(8) Uani 0.5 1 d D U . A -1
C115 C 0.6679(11) -0.0780(7) 0.6251(5) 0.137(6) Uani 0.5 1 d D U . A -1
C116 C 0.6953(15) -0.0354(6) 0.6511(8) 0.148(8) Uani 0.5 1 d DG U . A -1
H116 H 0.6587 -0.0065 0.6442 0.178 Uiso 0.5 1 calc R . . A -1
C117 C 0.7764(17) -0.0349(5) 0.6871(9) 0.162(8) Uani 0.5 1 d DG U . A -1
H117 H 0.7951 -0.0058 0.7048 0.195 Uiso 0.5 1 calc R . . A -1
C118 C 0.8299(13) -0.0771(6) 0.6972(7) 0.168(8) Uani 0.5 1 d DG U . A -1
C119 C 0.8025(15) -0.1197(5) 0.6712(8) 0.147(7) Uani 0.5 1 d DG U . A -1
H119 H 0.8391 -0.1486 0.6781 0.177 Uiso 0.5 1 calc R . . A -1
C120 C 0.7215(14) -0.1202(6) 0.6352(7) 0.130(6) Uani 0.5 1 d DG U . A -1
H120 H 0.7028 -0.1493 0.6175 0.157 Uiso 0.5 1 calc R . . A -1
C121 C 0.9163(19) -0.0767(9) 0.7358(10) 0.182(10) Uani 0.5 1 d D U . A -1
C122 C 0.6683(10) 0.0453(7) 0.4859(4) 0.144(6) Uani 0.5 1 d D U . A -1
C123 C 0.6900(13) 0.0899(6) 0.4628(8) 0.144(8) Uani 0.5 1 d DG U . A -1
H123 H 0.6461 0.1165 0.4688 0.173 Uiso 0.5 1 calc R . . A -1
C124 C 0.7760(15) 0.0956(5) 0.4310(8) 0.142(8) Uani 0.5 1 d DG U . A -1
H124 H 0.7909 0.1261 0.4152 0.171 Uiso 0.5 1 calc R . . A -1
C125 C 0.8403(12) 0.0567(6) 0.4223(6) 0.147(8) Uani 0.5 1 d DG U . A -1
C126 C 0.8185(14) 0.0121(6) 0.4453(9) 0.158(9) Uani 0.5 1 d DG U . A -1
H126 H 0.8624 -0.0145 0.4393 0.190 Uiso 0.5 1 calc R . . A -1
C127 C 0.7325(15) 0.0064(6) 0.4771(8) 0.154(8) Uani 0.5 1 d DG U . A -1
H127 H 0.7176 -0.0241 0.4929 0.185 Uiso 0.5 1 calc R . . A -1
C128 C 0.9333(17) 0.0617(8) 0.3879(9) 0.140(8) Uani 0.5 1 d D U . A -1
C129 C 0.4453(11) 0.0527(10) 0.4793(6) 0.176(7) Uani 0.5 1 d D U . A -1
C130 C 0.4078(17) 0.0125(8) 0.4521(10) 0.194(10) Uani 0.5 1 d DG U . A -1
H130 H 0.4364 -0.0185 0.4587 0.233 Uiso 0.5 1 calc R . . A -1
C131 C 0.3287(19) 0.0174(8) 0.4154(11) 0.209(10) Uani 0.5 1 d DG U . A -1
H131 H 0.3031 -0.0100 0.3968 0.251 Uiso 0.5 1 calc R . . A -1
C132 C 0.2869(15) 0.0627(9) 0.4058(8) 0.210(10) Uani 0.5 1 d DG U . A -1
C133 C 0.324(2) 0.1029(7) 0.4329(11) 0.224(11) Uani 0.5 1 d DG U . A -1
H133 H 0.2957 0.1338 0.4264 0.269 Uiso 0.5 1 calc R . . A -1
C134 C 0.4035(19) 0.0979(9) 0.4697(10) 0.204(10) Uani 0.5 1 d DG U . A -1
H134 H 0.4290 0.1254 0.4882 0.245 Uiso 0.5 1 calc R . . A -1
C135 C 0.202(2) 0.0650(11) 0.3659(11) 0.198(10) Uani 0.5 1 d D U . A -1
C136 C 0.5463(13) 0.0826(3) 0.5873(4) 0.128(6) Uani 0.5 1 d D U . A -1
C137 C 0.4534(11) 0.0896(5) 0.6125(6) 0.118(7) Uani 0.5 1 d DG U . A -1
H137 H 0.3956 0.0728 0.5998 0.141 Uiso 0.5 1 calc R . . A -1
C138 C 0.4453(10) 0.1214(6) 0.6561(7) 0.108(6) Uani 0.5 1 d DG U . A -1
H138 H 0.3818 0.1262 0.6733 0.130 Uiso 0.5 1 calc R . . A -1
C139 C 0.5300(12) 0.1461(4) 0.6746(5) 0.107(6) Uani 0.5 1 d DG U . A -1
C140 C 0.6228(11) 0.1390(6) 0.6494(7) 0.126(8) Uani 0.5 1 d DG U . A -1
H140 H 0.6807 0.1559 0.6620 0.151 Uiso 0.5 1 calc R . . A -1
C141 C 0.6310(11) 0.1073(6) 0.6057(7) 0.128(7) Uani 0.5 1 d DG U . A -1
H141 H 0.6944 0.1025 0.5885 0.153 Uiso 0.5 1 calc R . . A -1
C142 C 0.5252(18) 0.1817(6) 0.7225(7) 0.102(6) Uani 0.5 1 d D U . A -1
O101 O 0.5532(15) -0.0187(5) 0.5509(7) 0.132(5) Uani 0.5 1 d D U . A -1
O102 O 0.134(2) -0.0370(8) 0.7357(10) 0.148(6) Uani 0.5 1 d D U . A -1
O103 O 0.1766(16) -0.1203(7) 0.7546(9) 0.127(6) Uani 0.5 1 d D U . A -1
O104 O 0.435(2) -0.2003(10) 0.3522(10) 0.128(6) Uani 0.5 1 d D U . A -1
O105 O 0.607(3) -0.2140(9) 0.3538(10) 0.128(6) Uani 0.5 1 d D U . A -1
O106 O 0.950(2) -0.0315(8) 0.7496(14) 0.198(12) Uani 0.5 1 d D U . A -1
O107 O 0.927(3) -0.1153(9) 0.7576(13) 0.235(14) Uani 0.5 1 d D U . A -1
O108 O 0.9405(17) 0.0992(7) 0.3630(8) 0.119(6) Uani 0.5 1 d D U . A -1
O109 O 0.9702(18) 0.0216(5) 0.3660(6) 0.122(9) Uani 0.5 1 d D U . A -1
O110 O 0.176(2) 0.0242(9) 0.3431(9) 0.168(9) Uani 0.5 1 d D U . A -1
O111 O 0.162(2) 0.1079(10) 0.3578(13) 0.195(10) Uani 0.5 1 d D U . A -1
O112 O 0.4346(19) 0.1918(8) 0.7387(10) 0.098(6) Uani 0.5 1 d D U . A -1
O113 O 0.6034(18) 0.1965(10) 0.7354(12) 0.133(10) Uani 0.5 1 d D U . A -1
Si11 Si 0.5545(8) -0.0717(3) 0.5773(4) 0.136(3) Uani 0.5 1 d D U . A -1
Si12 Si 0.5532(7) 0.0386(3) 0.5275(4) 0.131(3) Uani 0.5 1 d D U . A -1

loop_
_atom_site_aniso_label
_atom_site_aniso_U_11
_atom_site_aniso_U_22
_atom_site_aniso_U_33
_atom_site_aniso_U_23
_atom_site_aniso_U_13
_atom_site_aniso_U_12
O41 0.146(10) 0.074(5) 0.085(8) -0.006(6) 0.000 0.000
O42 0.100(8) 0.071(5) 0.085(7) 0.003(5) 0.000 0.000
O43 0.053(4) 0.196(9) 0.140(8) -0.025(6) 0.020(5) -0.046(4)
Zn1 0.0509(8) 0.0688(10) 0.0431(8) -0.0012(7) 0.000 0.000
Zn2 0.0524(8) 0.0759(10) 0.0551(9) -0.0031(8) 0.000 0.000
Zn3 0.1075(10) 0.0704(7) 0.0469(6) -0.0005(5) 0.0074(6) -0.0403(6)
Zn11 0.174(4) 0.113(3) 0.116(3) -0.001(2) 0.060(3) -0.026(2)
Zn12 0.153(4) 0.126(3) 0.162(4) 0.002(3) 0.085(3) -0.014(2)
O51 0.22(3) 0.122(8) 0.20(2) 0.006(10) 0.096(19) -0.027(10)
O52 0.058(10) 0.104(8) 0.133(12) -0.019(8) -0.005(7) 0.006(6)
C1 0.042(6) 0.088(9) 0.043(8) 0.019(6) 0.007(6) 0.006(6)
C2 0.046(7) 0.089(10) 0.057(9) 0.008(7) 0.000(6) 0.007(7)
C3 0.059(9) 0.091(10) 0.073(10) 0.012(8) -0.013(7) 0.010(7)
C4 0.058(8) 0.085(10) 0.055(9) 0.019(6) 0.005(6) -0.008(6)
C5 0.062(9) 0.090(10) 0.066(11) 0.008(8) -0.001(7) 0.002(7)
C6 0.063(9) 0.097(10) 0.074(11) 0.002(8) -0.002(8) 0.009(7)
C7 0.069(9) 0.096(8) 0.064(9) 0.016(7) -0.001(7) -0.004(6)
C8 0.044(6) 0.072(7) 0.045(5) 0.027(5) 0.006(7) -0.009(7)
C9 0.042(6) 0.036(8) 0.048(8) 0.013(6) 0.003(6) -0.006(6)
C10 0.053(6) 0.033(9) 0.045(8) 0.013(7) 0.007(6) -0.014(6)
C11 0.060(6) 0.062(7) 0.054(6) 0.021(5) 0.000(7) -0.006(8)
C12 0.054(6) 0.055(12) 0.053(9) 0.010(8) 0.000(7) -0.006(7)
C13 0.043(7) 0.091(15) 0.071(10) 0.034(10) 0.007(7) -0.006(8)
C14 0.078(8) 0.069(9) 0.050(6) 0.020(6) 0.002(7) -0.005(8)
C15 0.041(6) 0.090(9) 0.045(9) 0.011(6) 0.017(7) -0.002(6)
C16 0.036(7) 0.088(9) 0.044(8) 0.010(7) -0.002(6) -0.004(6)
C17 0.039(8) 0.083(8) 0.050(9) 0.003(7) 0.007(7) -0.001(6)
C18 0.046(7) 0.083(8) 0.052(9) 0.005(7) 0.013(7) 0.007(6)
C19 0.041(8) 0.086(8) 0.055(9) 0.003(7) 0.017(7) 0.000(6)
C20 0.050(8) 0.091(9) 0.061(10) 0.012(7) 0.024(7) 0.004(7)
C21 0.031(7) 0.088(8) 0.040(8) 0.013(7) -0.004(6) 0.010(5)
C22 0.052(7) 0.084(8) 0.049(9) 0.019(6) 0.008(7) 0.004(6)
C23 0.062(9) 0.087(9) 0.055(9) 0.014(7) 0.012(7) 0.000(7)
C24 0.059(9) 0.084(9) 0.056(9) 0.016(7) 0.010(7) 0.001(7)
C25 0.076(9) 0.089(9) 0.051(9) 0.017(7) 0.019(7) 0.008(7)
C26 0.043(8) 0.080(9) 0.033(7) 0.009(6) -0.011(6) 0.005(6)
C27 0.023(7) 0.083(8) 0.032(7) 0.013(6) -0.020(5) 0.000(5)
C28 0.082(11) 0.120(8) 0.031(8) 0.019(6) 0.006(8) 0.018(8)
C29 0.039(7) 0.099(7) 0.041(5) 0.032(5) -0.004(7) -0.003(8)
C30 0.044(8) 0.086(12) 0.050(9) 0.027(8) -0.007(7) -0.005(8)
C31 0.025(9) 0.068(10) 0.051(8) 0.020(7) -0.011(6) -0.008(6)
C32 0.023(11) 0.046(6) 0.045(6) 0.012(5) -0.003(4) 0.000(4)
C33 0.027(11) 0.084(12) 0.069(9) 0.038(9) -0.008(6) -0.001(7)
C34 0.043(9) 0.093(13) 0.063(10) 0.038(9) -0.007(7) 0.002(8)
C35 0.022(10) 0.057(8) 0.056(7) 0.022(6) 0.011(5) 0.014(5)
C36 0.045(6) 0.110(10) 0.037(8) 0.014(7) 0.005(7) 0.009(7)
C37 0.059(9) 0.121(11) 0.093(13) -0.018(9) -0.035(9) 0.018(8)
C38 0.055(9) 0.132(11) 0.092(13) -0.028(9) -0.031(9) 0.020(8)
C39 0.062(9) 0.123(11) 0.075(11) -0.013(8) -0.024(8) 0.012(7)
C40 0.073(11) 0.128(12) 0.092(14) -0.018(10) -0.022(10) 0.018(8)
C41 0.058(11) 0.119(11) 0.085(14) -0.008(9) -0.009(10) 0.012(8)
C42 0.058(10) 0.129(8) 0.065(13) 0.001(8) -0.010(9) -0.003(7)
O1 0.031(11) 0.082(4) 0.048(4) 0.030(3) 0.000(5) 0.016(5)
O2 0.050(7) 0.088(6) 0.042(7) 0.007(5) 0.013(5) -0.005(5)
O3 0.039(7) 0.084(7) 0.060(7) 0.009(5) 0.012(6) 0.009(6)
O4 0.083(8) 0.084(11) 0.048(9) 0.007(9) 0.008(7) -0.010(8)
O5 0.086(10) 0.052(11) 0.043(9) 0.014(8) 0.001(7) -0.004(7)
O6 0.028(8) 0.097(8) 0.068(9) -0.008(7) 0.005(7) 0.015(7)
O7 0.050(7) 0.100(9) 0.061(9) 0.001(7) 0.015(7) -0.010(6)
O8 0.077(12) 0.138(9) 0.043(9) 0.035(8) 0.026(8) 0.031(8)
O9 0.024(3) 0.126(5) 0.027(13) 0.010(6) 0.007(4) 0.000(5)
O10 0.025(9) 0.112(12) 0.056(8) 0.021(7) 0.014(6) 0.033(7)
O11 0.020(10) 0.075(9) 0.080(9) 0.040(8) 0.011(6) 0.002(6)
O12 0.068(12) 0.143(9) 0.067(12) -0.002(9) -0.030(9) 0.014(8)
O13 0.024(3) 0.126(5) 0.027(13) 0.010(6) 0.007(4) 0.000(5)
Si1 0.037(3) 0.079(2) 0.0398(19) 0.0206(16) 0.018(4) 0.003(5)
Si2 0.0419(19) 0.089(3) 0.0397(18) 0.0229(18) 0.003(6) 0.006(7)
C101 0.177(10) 0.141(14) 0.106(11) -0.054(9) 0.035(9) -0.050(9)
C102 0.172(12) 0.147(16) 0.130(15) -0.022(12) 0.051(11) -0.052(11)
C103 0.172(13) 0.157(17) 0.145(15) -0.017(12) 0.059(12) -0.050(12)
C104 0.170(13) 0.164(15) 0.145(14) -0.014(11) 0.070(11) -0.036(10)
C105 0.183(14) 0.187(17) 0.147(15) -0.020(13) 0.066(12) -0.017(12)
C106 0.179(14) 0.187(17) 0.145(14) -0.014(12) 0.061(11) -0.014(12)
C107 0.161(13) 0.144(11) 0.135(13) -0.011(9) 0.060(11) -0.028(9)
C108 0.194(14) 0.127(11) 0.121(10) -0.069(10) 0.032(8) -0.038(10)
C109 0.192(15) 0.110(14) 0.114(12) -0.063(11) 0.037(9) -0.036(10)
C110 0.190(16) 0.079(12) 0.099(12) -0.036(10) 0.035(9) -0.032(10)
C111 0.194(16) 0.055(10) 0.077(9) -0.027(7) 0.033(8) -0.025(9)
C112 0.195(16) 0.109(15) 0.106(13) -0.047(11) 0.032(10) -0.035(10)
C113 0.194(15) 0.139(16) 0.122(13) -0.069(12) 0.032(10) -0.036(11)
C114 0.208(19) 0.071(12) 0.077(11) -0.027(9) 0.037(9) -0.029(11)
C115 0.183(11) 0.118(11) 0.109(11) -0.055(9) 0.040(9) -0.050(9)
C116 0.204(17) 0.114(11) 0.126(16) -0.057(11) 0.020(12) -0.047(11)
C117 0.217(18) 0.123(12) 0.146(17) -0.066(12) 0.000(13) -0.035(12)
C118 0.229(17) 0.120(12) 0.155(16) -0.067(11) -0.004(13) -0.035(11)
C119 0.191(16) 0.118(12) 0.132(15) -0.060(11) 0.026(11) -0.043(10)
C120 0.173(14) 0.114(11) 0.104(13) -0.059(10) 0.046(10) -0.047(9)
C121 0.250(19) 0.121(13) 0.176(18) -0.100(13) -0.026(15) -0.001(13)
C122 0.171(11) 0.123(11) 0.137(13) -0.036(10) 0.065(10) -0.027(9)
C123 0.173(15) 0.121(12) 0.137(16) -0.041(11) 0.073(13) -0.024(10)
C124 0.176(15) 0.115(12) 0.136(17) -0.028(11) 0.075(13) -0.018(10)
C125 0.181(14) 0.115(11) 0.144(15) -0.019(10) 0.086(12) -0.015(10)
C126 0.181(15) 0.124(12) 0.170(18) -0.007(12) 0.085(14) -0.015(11)
C127 0.176(14) 0.125(12) 0.162(18) -0.025(12) 0.085(13) -0.023(10)
C128 0.180(16) 0.106(11) 0.133(16) 0.005(9) 0.071(13) 0.002(10)
C129 0.187(12) 0.199(14) 0.143(13) -0.057(11) 0.026(10) 0.004(11)
C130 0.198(18) 0.211(16) 0.173(19) -0.057(14) -0.013(14) 0.013(13)
C131 0.215(19) 0.228(17) 0.185(19) -0.063(15) -0.025(15) 0.037(14)
C132 0.226(18) 0.231(17) 0.173(18) -0.061(14) -0.006(14) 0.052(14)
C133 0.25(2) 0.234(17) 0.19(2) -0.065(14) -0.012(16) 0.046(15)
C134 0.230(19) 0.215(15) 0.167(19) -0.063(13) 0.008(14) 0.033(13)
C135 0.22(2) 0.222(18) 0.155(19) -0.058(14) 0.010(15) 0.059(14)
C136 0.155(12) 0.102(10) 0.127(11) -0.045(9) 0.051(8) -0.034(9)
C137 0.151(13) 0.087(12) 0.115(13) -0.037(10) 0.045(9) -0.031(10)
C138 0.147(13) 0.069(12) 0.108(12) -0.026(9) 0.035(9) -0.027(9)
C139 0.148(13) 0.073(10) 0.100(10) -0.029(8) 0.034(8) -0.028(8)
C140 0.151(14) 0.105(14) 0.122(13) -0.037(11) 0.045(10) -0.031(10)
C141 0.155(13) 0.102(14) 0.126(13) -0.042(11) 0.050(10) -0.038(10)
C142 0.142(13) 0.065(10) 0.098(11) -0.019(8) 0.038(9) -0.037(8)
O101 0.179(13) 0.116(6) 0.101(8) -0.064(6) 0.048(8) -0.043(7)
O102 0.173(14) 0.144(9) 0.127(12) 0.001(8) 0.064(11) -0.025(9)
O103 0.121(12) 0.135(9) 0.123(13) -0.018(8) 0.053(10) -0.020(8)
O104 0.214(18) 0.093(12) 0.079(7) -0.058(7) 0.028(9) -0.024(9)
O105 0.214(18) 0.093(12) 0.079(7) -0.058(7) 0.028(9) -0.024(9)
O106 0.21(2) 0.126(12) 0.26(3) -0.131(14) -0.033(18) 0.024(12)
O107 0.37(4) 0.139(13) 0.19(2) -0.088(14) -0.08(2) 0.000(15)
O108 0.145(16) 0.100(10) 0.112(14) 0.001(9) 0.033(12) -0.012(9)
O109 0.18(3) 0.105(9) 0.078(9) 0.018(7) 0.082(14) -0.001(10)
O110 0.22(2) 0.205(18) 0.078(12) -0.020(12) 0.021(13) 0.052(15)
O111 0.17(2) 0.218(18) 0.20(2) -0.063(15) 0.020(18) 0.054(16)
O112 0.138(13) 0.064(8) 0.093(11) -0.007(7) 0.036(10) -0.032(7)
O113 0.132(14) 0.114(16) 0.152(17) -0.106(15) 0.059(10) -0.030(9)
Si11 0.183(8) 0.115(5) 0.111(6) -0.054(4) 0.036(5) -0.047(5)
Si12 0.152(7) 0.120(5) 0.121(6) -0.055(4) 0.055(4) -0.033(5)

loop_
_atom_type_symbol
_atom_type_description
_atom_type_scat_dispersion_real
_atom_type_scat_dispersion_imag
_atom_type_scat_source
C C 0.0033 0.0016 'International Tables Vol C Tables 4.2.6.8 and 6.1.1.4'
H H 0.0000 0.0000 'International Tables Vol C Tables 4.2.6.8 and 6.1.1.4'
N N 0.0061 0.0033 'International Tables Vol C Tables 4.2.6.8 and 6.1.1.4'
O O 0.0106 0.0060 'International Tables Vol C Tables 4.2.6.8 and 6.1.1.4'
Si Si 0.0817 0.0704 'International Tables Vol C Tables 4.2.6.8 and 6.1.1.4'
Zn Zn 0.2839 1.4301 'International Tables Vol C Tables 4.2.6.8 and 6.1.1.4'

loop_
_geom_angle_atom_site_label_1
_geom_angle_atom_site_label_2
_geom_angle_atom_site_label_3
_geom_angle
_geom_angle_site_symmetry_3
O41 Zn1 Zn2 179.8(4) .
O2 Zn1 O41 102.1(5) .
O2 Zn1 Zn2 77.8(4) .
O42 Zn2 Zn1 172.5(3) .
O3 Zn2 O42 103.4(6) .
O3 Zn2 Zn1 82.7(5) .
O43 Zn3 Zn3 176.4(4) 3_655
O43 Zn3 O4 94.2(9) .
O43 Zn3 O112 105.3(8) .
O4 Zn3 Zn3 83.2(8) 3_655
O4 Zn3 O112 92.5(10) .
O112 Zn3 Zn3 72.5(7) 3_655
O51 Zn11 Zn12 174.7(10) .
O51 Zn11 O102 99.3(10) .
O102 Zn11 Zn12 77.5(7) .
O52 Zn12 Zn11 166.5(5) .
O103 Zn12 Zn11 85.2(6) .
O103 Zn12 O52 107.4(7) .
C2 C1 C6 120.0 .
C2 C1 Si1 122.9(8) .
C6 C1 Si1 117.1(8) .
C1 C2 H2 120.0 .
C3 C2 C1 120.0 .
C3 C2 H2 120.0 .
C2 C3 H3 120.0 .
C4 C3 C2 120.0 .
C4 C3 H3 120.0 .
C3 C4 C5 120.0 .
C3 C4 C7 122.3(9) .
C5 C4 C7 117.7(9) .
C4 C5 H5 120.0 .
C4 C5 C6 120.0 .
C6 C5 H5 120.0 .
C1 C6 H6 120.0 .
C5 C6 C1 120.0 .
C5 C6 H6 120.0 .
C4 C7 O2 105.0(11) .
O3 C7 C4 136.6(15) .
O3 C7 O2 118.0(15) .
C9 C8 C13 120.0 .
C9 C8 Si1 124.0(12) .
C13 C8 Si1 116.0(12) .
C8 C9 H9 120.0 .
C10 C9 C8 120.0 .
C10 C9 H9 120.0 .
C9 C10 H10 120.0 .
C9 C10 C11 120.0 .
C11 C10 H10 120.0 .
C10 C11 C14 120.2(10) .
C12 C11 C10 120.0 .
C12 C11 C14 119.8(10) .
C11 C12 H12 120.0 .
C11 C12 C13 120.0 .
C13 C12 H12 120.0 .
C8 C13 H13 120.0 .
C12 C13 C8 120.0 .
C12 C13 H13 120.0 .
C11 C14 O4 107.0(17) .
O5 C14 C11 129(2) .
O5 C14 O4 123.5(13) .
C16 C15 C20 120.0 .
C16 C15 Si1 124.3(6) .
C20 C15 Si1 115.7(6) .
C15 C16 H16 120.0 .
C15 C16 C17 120.0 .
C17 C16 H16 120.0 .
C16 C17 H17 120.0 .
C18 C17 C16 120.0 .
C18 C17 H17 120.0 .
C17 C18 C19 120.0 .
C17 C18 C21 122.2(8) .
C19 C18 C21 117.8(8) .
C18 C19 H19 120.0 .
C18 C19 C20 120.0 .
C20 C19 H19 120.0 .
C15 C20 H20 120.0 .
C19 C20 C15 120.0 .
C19 C20 H20 120.0 .
O6 C21 C18 105.5(12) .
O7 C21 C18 120.8(13) .
O7 C21 O6 127.8(15) .
C23 C22 C27 120.0 .
C23 C22 Si2 116.5(7) .
C27 C22 Si2 123.5(7) .
C22 C23 H23 120.0 .
C22 C23 C24 120.0 .
C24 C23 H23 120.0 .
C23 C24 H24 120.0 .
C23 C24 C25 120.0 .
C25 C24 H24 120.0 .
C24 C25 C28 119.7(8) .
C26 C25 C24 120.0 .
C26 C25 C28 120.3(8) .
C25 C26 H26 120.0 .
C25 C26 C27 120.0 .
C27 C26 H26 120.0 .
C22 C27 H27 120.0 .
C26 C27 C22 120.0 .
C26 C27 H27 120.0 .
O8 C28 C25 118.9(15) .
O8 C28 O9 118.2(19) .
O9 C28 C25 118.6(17) .
C30 C29 C34 120.0 .
C30 C29 Si2 118.9(15) .
C34 C29 Si2 121.1(15) .
C29 C30 H30 120.0 .
C31 C30 C29 120.0 .
C31 C30 H30 120.0 .
C30 C31 H31 120.0 .
C32 C31 C30 120.0 .
C32 C31 H31 120.0 .
C31 C32 C35 120.8(7) .
C33 C32 C31 120.0 .
C33 C32 C35 119.2(7) .
C32 C33 H33 120.0 .
C32 C33 C34 120.0 .
C34 C33 H33 120.0 .
C29 C34 H34 120.0 .
C33 C34 C29 120.0 .
C33 C34 H34 120.0 .
O10 C35 C32 119.7(12) .
O10 C35 O11 126.0(13) .
O11 C35 C32 113.6(11) .
C37 C36 C41 120.0 .
C37 C36 Si2 122.3(9) .
C41 C36 Si2 117.7(9) .
C36 C37 H37 120.0 .
C38 C37 C36 120.0 .
C38 C37 H37 120.0 .
C37 C38 H38 120.0 .
C37 C38 C39 120.0 .
C39 C38 H38 120.0 .
C38 C39 C42 119.1(9) .
C40 C39 C38 120.0 .
C40 C39 C42 120.9(9) .
C39 C40 H40 120.0 .
C39 C40 C41 120.0 .
C41 C40 H40 120.0 .
C36 C41 H41 120.0 .
C40 C41 C36 120.0 .
C40 C41 H41 120.0 .
O12 C42 C39 111.7(15) .
O13 C42 C39 116(2) .
O13 C42 O12 132(2) .
Si1 O1 Si2 167.9(17) .
C7 O2 Zn1 122.5(10) .
C7 O3 Zn2 129.9(14) .
C14 O4 Zn3 115.0(16) .
C1 Si1 C8 116.4(9) .
C1 Si1 C15 105.7(4) .
C8 Si1 C15 117.5(8) .
O1 Si1 C1 100.7(10) .
O1 Si1 C8 104.1(4) .
O1 Si1 C15 111.2(9) .
C22 Si2 C29 111.6(10) .
C22 Si2 C36 104.9(4) .
C29 Si2 C36 114.9(11) .
O1 Si2 C22 103.8(11) .
O1 Si2 C29 108.4(5) .
O1 Si2 C36 112.7(11) .
C102 C101 C106 120.0 .
C102 C101 Si11 121.7(13) .
C106 C101 Si11 118.3(13) .
C101 C102 H102 120.0 .
C101 C102 C103 120.0 .
C103 C102 H102 120.0 .
C102 C103 H103 120.0 .
C104 C103 C102 120.0 .
C104 C103 H103 120.0 .
C103 C104 C105 120.0 .
C103 C104 C107 121.5(10) .
C105 C104 C107 118.5(10) .
C104 C105 H105 120.0 .
C106 C105 C104 120.0 .
C106 C105 H105 120.0 .
C101 C106 H106 120.0 .
C105 C106 C101 120.0 .
C105 C106 H106 120.0 .
O102 C107 C104 114.0(15) .
O103 C107 C104 121.0(18) .
O103 C107 O102 125.0(19) .
C109 C108 C113 120.0 .
C109 C108 Si11 120.0(10) .
C113 C108 Si11 120.0(10) .
C108 C109 H109 120.0 .
C108 C109 C110 120.0 .
C110 C109 H109 120.0 .
C109 C110 H110 120.0 .
C111 C110 C109 120.0 .
C111 C110 H110 120.0 .
C110 C111 C112 120.0 .
C110 C111 C114 121.3(9) .
C112 C111 C114 118.7(9) .
C111 C112 H112 120.0 .
C111 C112 C113 120.0 .
C113 C112 H112 120.0 .
C108 C113 H113 120.0 .
C112 C113 C108 120.0 .
C112 C113 H113 120.0 .
O104 C114 C111 109.1(15) .
O105 C114 C111 124(2) .
O105 C114 O104 126.9(19) .
C116 C115 C120 120.0 .
C116 C115 Si11 114.1(10) .
C120 C115 Si11 125.9(10) .
C115 C116 H116 120.0 .
C115 C116 C117 120.0 .
C117 C116 H116 120.0 .
C116 C117 H117 120.0 .
C116 C117 C118 120.0 .
C118 C117 H117 120.0 .
C117 C118 C121 120.0(9) .
C119 C118 C117 120.0 .
C119 C118 C121 120.0(9) .
C118 C119 H119 120.0 .
C118 C119 C120 120.0 .
C120 C119 H119 120.0 .
C115 C120 H120 120.0 .
C119 C120 C115 120.0 .
C119 C120 H120 120.0 .
O106 C121 C118 115(2) .
O107 C121 C118 112(2) .
O107 C121 O106 131(3) .
C123 C122 C127 120.0 .
C123 C122 Si12 119.1(11) .
C127 C122 Si12 120.9(11) .
C122 C123 H123 120.0 .
C124 C123 C122 120.0 .
C124 C123 H123 120.0 .
C123 C124 H124 120.0 .
C123 C124 C125 120.0 .
C125 C124 H124 120.0 .
C124 C125 C126 120.0 .
C124 C125 C128 121.3(9) .
C126 C125 C128 118.7(9) .
C125 C126 H126 120.0 .
C127 C126 C125 120.0 .
C127 C126 H126 120.0 .
C122 C127 H127 120.0 .
C126 C127 C122 120.0 .
C126 C127 H127 120.0 .
O108 C128 C125 115.3(17) .
O108 C128 O109 119.1(18) .
O109 C128 C125 116.9(16) .
C130 C129 C134 120.0 .
C130 C129 Si12 113.7(15) .
C134 C129 Si12 126.3(15) .
C129 C130 H130 120.0 .
C129 C130 C131 120.0 .
C131 C130 H130 120.0 .
C130 C131 H131 120.0 .
C132 C131 C130 120.0 .
C132 C131 H131 120.0 .
C131 C132 C133 120.0 .
C131 C132 C135 116.7(10) .
C133 C132 C135 123.3(10) .
C132 C133 H133 120.0 .
C134 C133 C132 120.0 .
C134 C133 H133 120.0 .
C129 C134 H134 120.0 .
C133 C134 C129 120.0 .
C133 C134 H134 120.0 .
O110 C135 C132 116(2) .
O110 C135 O111 127(2) .
O111 C135 C132 116(2) .
C137 C136 C141 120.0 .
C137 C136 Si12 118.3(9) .
C141 C136 Si12 121.7(9) .
C136 C137 H137 120.0 .
C138 C137 C136 120.0 .
C138 C137 H137 120.0 .
C137 C138 H138 120.0 .
C137 C138 C139 120.0 .
C139 C138 H138 120.0 .
C138 C139 C140 120.0 .
C138 C139 C142 122.2(9) .
C140 C139 C142 117.8(9) .
C139 C140 H140 120.0 .
C141 C140 C139 120.0 .
C141 C140 H140 120.0 .
C136 C141 H141 120.0 .
C140 C141 C136 120.0 .
C140 C141 H141 120.0 .
O112 C142 C139 114.3(16) .
O113 C142 C139 113.6(17) .
O113 C142 O112 131.9(18) .
Si11 O101 Si12 176.0(12) .
C107 O102 Zn11 127.5(17) .
C107 O103 Zn12 118.4(16) .
C142 O112 Zn3 128.3(17) .
C101 Si11 C108 116.4(7) .
C101 Si11 C115 104.7(7) .
C108 Si11 C115 118.8(8) .
O101 Si11 C101 105.3(11) .
O101 Si11 C108 101.0(7) .
O101 Si11 C115 109.8(9) .
C122 Si12 C129 104.9(6) .
C122 Si12 C136 113.6(7) .
C129 Si12 C136 108.1(9) .
O101 Si12 C122 106.5(10) .
O101 Si12 C129 113.9(11) .
O101 Si12 C136 109.8(7) .

loop_
_geom_bond_atom_site_label_1
_geom_bond_atom_site_label_2
_geom_bond_distance
_geom_bond_site_symmetry_2
O41 Zn1 2.073(11) .
O42 Zn2 1.921(10) .
O43 Zn3 1.857(8) .
Zn1 Zn2 2.967(2) .
Zn1 O2 1.978(14) .
Zn2 O3 1.869(17) .
Zn3 Zn3 3.007(3) 3_655
Zn3 O4 2.08(3) .
Zn3 O112 2.12(2) .
Zn11 Zn12 2.933(6) .
Zn11 O51 1.90(2) .
Zn11 O102 1.92(2) .
Zn12 O52 2.228(17) .
Zn12 O103 2.089(19) .
C1 C2 1.3900 .
C1 C6 1.3900 .
C1 Si1 1.817(16) .
C2 H2 0.9500 .
C2 C3 1.3900 .
C3 H3 0.9500 .
C3 C4 1.3900 .
C4 C5 1.3900 .
C4 C7 1.506(14) .
C5 H5 0.9500 .
C5 C6 1.3900 .
C6 H6 0.9500 .
C7 O2 1.56(2) .
C7 O3 1.25(2) .
C8 C9 1.3900 .
C8 C13 1.3900 .
C8 Si1 1.856(6) .
C9 H9 0.9500 .
C9 C10 1.3900 .
C10 H10 0.9500 .
C10 C11 1.3900 .
C11 C12 1.3900 .
C11 C14 1.471(11) .
C12 H12 0.9500 .
C12 C13 1.3900 .
C13 H13 0.9500 .
C14 O4 1.49(3) .
C14 O5 1.10(3) .
C15 C16 1.3900 .
C15 C20 1.3900 .
C15 Si1 1.904(14) .
C16 H16 0.9500 .
C16 C17 1.3900 .
C17 H17 0.9500 .
C17 C18 1.3900 .
C18 C19 1.3900 .
C18 C21 1.487(13) .
C19 H19 0.9500 .
C19 C20 1.3900 .
C20 H20 0.9500 .
C21 O6 1.40(2) .
C21 O7 1.21(2) .
C22 C23 1.3900 .
C22 C27 1.3900 .
C22 Si2 1.845(17) .
C23 H23 0.9500 .
C23 C24 1.3900 .
C24 H24 0.9500 .
C24 C25 1.3900 .
C25 C26 1.3900 .
C25 C28 1.506(14) .
C26 H26 0.9500 .
C26 C27 1.3900 .
C27 H27 0.9500 .
C28 O8 1.23(2) .
C28 O9 1.34(2) .
C29 C30 1.3900 .
C29 C34 1.3900 .
C29 Si2 1.863(7) .
C30 H30 0.9500 .
C30 C31 1.3900 .
C31 H31 0.9500 .
C31 C32 1.3900 .
C32 C33 1.3900 .
C32 C35 1.479(12) .
C33 H33 0.9500 .
C33 C34 1.3900 .
C34 H34 0.9500 .
C35 O10 1.302(18) .
C35 O11 1.36(2) .
C36 C37 1.3900 .
C36 C41 1.3900 .
C36 Si2 1.885(18) .
C37 H37 0.9500 .
C37 C38 1.3900 .
C38 H38 0.9500 .
C38 C39 1.3900 .
C39 C40 1.3900 .
C39 C42 1.518(14) .
C40 H40 0.9500 .
C40 C41 1.3900 .
C41 H41 0.9500 .
C42 O12 1.30(2) .
C42 O13 1.15(3) .
O1 Si1 1.606(10) .
O1 Si2 1.639(11) .
C101 C102 1.3900 .
C101 C106 1.3900 .
C101 Si11 1.796(14) .
C102 H102 0.9500 .
C102 C103 1.3900 .
C103 H103 0.9500 .
C103 C104 1.3900 .
C104 C105 1.3900 .
C104 C107 1.503(17) .
C105 H105 0.9500 .
C105 C106 1.3900 .
C106 H106 0.9500 .
C107 O102 1.50(3) .
C107 O103 1.22(2) .
C108 C109 1.3900 .
C108 C113 1.3900 .
C108 Si11 1.844(11) .
C109 H109 0.9500 .
C109 C110 1.3900 .
C110 H110 0.9500 .
C110 C111 1.3900 .
C111 C112 1.3900 .
C111 C114 1.498(15) .
C112 H112 0.9500 .
C112 C113 1.3900 .
C113 H113 0.9500 .
C114 O104 1.46(3) .
C114 O105 1.11(3) .
C115 C116 1.3900 .
C115 C120 1.3900 .
C115 Si11 1.914(16) .
C116 H116 0.9500 .
C116 C117 1.3900 .
C117 H117 0.9500 .
C117 C118 1.3900 .
C118 C119 1.3900 .
C118 C121 1.485(17) .
C119 H119 0.9500 .
C119 C120 1.3900 .
C120 H120 0.9500 .
C121 O106 1.37(3) .
C121 O107 1.20(3) .
C122 C123 1.3900 .
C122 C127 1.3900 .
C122 Si12 1.844(14) .
C123 H123 0.9500 .
C123 C124 1.3900 .
C124 H124 0.9500 .
C124 C125 1.3900 .
C125 C126 1.3900 .
C125 C128 1.499(17) .
C126 H126 0.9500 .
C126 C127 1.3900 .
C127 H127 0.9500 .
C128 O108 1.21(2) .
C128 O109 1.33(2) .
C129 C130 1.3900 .
C129 C134 1.3900 .
C129 Si12 1.897(16) .
C130 H130 0.9500 .
C130 C131 1.3900 .
C131 H131 0.9500 .
C131 C132 1.3900 .
C132 C133 1.3900 .
C132 C135 1.493(17) .
C133 H133 0.9500 .
C133 C134 1.3900 .
C134 H134 0.9500 .
C135 O110 1.31(3) .
C135 O111 1.32(3) .
C136 C137 1.3900 .
C136 C141 1.3900 .
C136 Si12 1.910(12) .
C137 H137 0.9500 .
C137 C138 1.3900 .
C138 H138 0.9500 .
C138 C139 1.3900 .
C139 C140 1.3900 .
C139 C142 1.537(15) .
C140 H140 0.9500 .
C140 C141 1.3900 .
C141 H141 0.9500 .
C142 O112 1.29(2) .
C142 O113 1.16(3) .
O101 Si11 1.607(16) .
O101 Si12 1.687(15) .

loop_
_geom_torsion_atom_site_label_1
_geom_torsion_atom_site_label_2
_geom_torsion_atom_site_label_3
_geom_torsion_atom_site_label_4
_geom_torsion
O42 Zn2 O3 C7 151.7(18)
Zn1 Zn2 O3 C7 -23.9(18)
C1 C2 C3 C4 0.0
C2 C1 C6 C5 0.0
C2 C1 Si1 C8 103.2(8)
C2 C1 Si1 C15 -124.3(7)
C2 C1 Si1 O1 -8.5(8)
C2 C3 C4 C5 0.0
C2 C3 C4 C7 -179.7(4)
C3 C4 C5 C6 0.0
C3 C4 C7 O2 46.4(13)
C3 C4 C7 O3 -142(2)
C4 C5 C6 C1 0.0
C4 C7 O2 Zn1 -165.5(8)
C4 C7 O3 Zn2 -159.5(12)
C5 C4 C7 O2 -133.3(12)
C5 C4 C7 O3 38(2)
C6 C1 C2 C3 0.0
C6 C1 Si1 C8 -76.9(7)
C6 C1 Si1 C15 55.5(7)
C6 C1 Si1 O1 171.3(8)
C7 C4 C5 C6 179.7(4)
C8 C9 C10 C11 0.0
C9 C8 C13 C12 0.0
C9 C8 Si1 C1 -15.7(10)
C9 C8 Si1 C15 -142.5(10)
C9 C8 Si1 O1 94.1(14)
C9 C10 C11 C12 0.0
C9 C10 C11 C14 179.4(4)
C10 C11 C12 C13 0.0
C10 C11 C14 O4 -20.6(18)
C10 C11 C14 O5 165(2)
C11 C12 C13 C8 0.0
C11 C14 O4 Zn3 170.8(14)
C12 C11 C14 O4 158.9(17)
C12 C11 C14 O5 -16(2)
C13 C8 C9 C10 0.0
C13 C8 Si1 C1 165.2(10)
C13 C8 Si1 C15 38.4(9)
C13 C8 Si1 O1 -85.0(14)
C14 C11 C12 C13 -179.4(4)
C15 C16 C17 C18 0.0
C16 C15 C20 C19 0.0
C16 C17 C18 C19 0.0
C16 C17 C18 C21 -179.5(4)
C17 C18 C19 C20 0.0
C17 C18 C21 O6 18.6(12)
C17 C18 C21 O7 -136.2(17)
C18 C19 C20 C15 0.0
C19 C18 C21 O6 -160.9(11)
C19 C18 C21 O7 44.3(18)
C20 C15 C16 C17 0.0
C21 C18 C19 C20 179.5(4)
C22 C23 C24 C25 0.0
C23 C22 C27 C26 0.0
C23 C22 Si2 C29 150.0(9)
C23 C22 Si2 C36 -85.0(7)
C23 C22 Si2 O1 33.5(9)
C23 C24 C25 C26 0.0
C23 C24 C25 C28 -179.9(4)
C24 C25 C26 C27 0.0
C24 C25 C28 O8 12.4(19)
C24 C25 C28 O9 168.7(14)
C25 C26 C27 C22 0.0
C26 C25 C28 O8 -167.4(18)
C26 C25 C28 O9 -11.2(16)
C27 C22 C23 C24 0.0
C27 C22 Si2 C29 -30.4(9)
C27 C22 Si2 C36 94.5(7)
C27 C22 Si2 O1 -147.0(9)
C28 C25 C26 C27 179.9(4)
C29 C30 C31 C32 0.0
C30 C29 C34 C33 0.0
C30 C29 Si2 C22 -36.4(13)
C30 C29 Si2 C36 -155.6(13)
C30 C29 Si2 O1 77.3(17)
C30 C31 C32 C33 0.0
C30 C31 C32 C35 -179.4(4)
C31 C32 C33 C34 0.0
C31 C32 C35 O10 9.4(17)
C31 C32 C35 O11 -179.7(15)
C32 C33 C34 C29 0.0
C33 C32 C35 O10 -170.0(16)
C33 C32 C35 O11 1.0(16)
C34 C29 C30 C31 0.0
C34 C29 Si2 C22 143.6(13)
C34 C29 Si2 C36 24.3(13)
C34 C29 Si2 O1 -102.7(17)
C35 C32 C33 C34 179.4(4)
C36 C37 C38 C39 0.0
C37 C36 C41 C40 0.0
C37 C36 Si2 C22 117.5(8)
C37 C36 Si2 C29 -119.6(10)
C37 C36 Si2 O1 5.3(11)
C37 C38 C39 C40 0.0
C37 C38 C39 C42 179.8(4)
C38 C39 C40 C41 0.0
C38 C39 C42 O12 -21.1(18)
C38 C39 C42 O13 162(2)
C39 C40 C41 C36 0.0
C40 C39 C42 O12 158.7(17)
C40 C39 C42 O13 -19(2)
C41 C36 C37 C38 0.0
C41 C36 Si2 C22 -61.7(8)
C41 C36 Si2 C29 61.1(10)
C41 C36 Si2 O1 -174.0(11)
C42 C39 C40 C41 -179.8(4)
O2 C7 O3 Zn2 11(3)
O3 C7 O2 Zn1 21(2)
O5 C14 O4 Zn3 -14(2)
Si1 C1 C2 C3 179.8(3)
Si1 C1 C6 C5 -179.8(3)
Si1 C8 C9 C10 -179.1(3)
Si1 C8 C13 C12 179.1(3)
Si1 C15 C16 C17 179.6(3)
Si1 C15 C20 C19 -179.6(3)
Si1 O1 Si2 C22 -160(4)
Si1 O1 Si2 C29 81(4)
Si1 O1 Si2 C36 -47(4)
Si2 C22 C23 C24 179.6(3)
Si2 C22 C27 C26 -179.5(3)
Si2 C29 C30 C31 179.9(3)
Si2 C29 C34 C33 -179.9(3)
Si2 C36 C37 C38 -179.2(3)
Si2 C36 C41 C40 179.3(3)
Si2 O1 Si1 C1 -133(4)
Si2 O1 Si1 C8 106(4)
Si2 O1 Si1 C15 -22(4)
C101 C102 C103 C104 0.0
C102 C101 C106 C105 0.0
C102 C101 Si11 C108 -86.0(11)
C102 C101 Si11 C115 140.7(11)
C102 C101 Si11 O101 24.9(12)
C102 C103 C104 C105 0.0
C102 C103 C104 C107 179.9(4)
C103 C104 C105 C106 0.0
C103 C104 C107 O102 -28(2)
C103 C104 C107 O103 152(2)
C104 C105 C106 C101 0.0
C104 C107 O102 Zn11 -154.0(16)
C104 C107 O103 Zn12 178.9(10)
C105 C104 C107 O102 152(2)
C105 C104 C107 O103 -28(2)
C106 C101 C102 C103 0.0
C106 C101 Si11 C108 94.2(11)
C106 C101 Si11 C115 -39.1(11)
C106 C101 Si11 O101 -154.9(11)
C107 C104 C105 C106 -179.9(4)
C108 C109 C110 C111 0.0
C109 C108 C113 C112 0.0
C109 C108 Si11 C101 21.1(14)
C109 C108 Si11 C115 147.7(10)
C109 C108 Si11 O101 -92.2(12)
C109 C110 C111 C112 0.0
C109 C110 C111 C114 -179.9(4)
C110 C111 C112 C113 0.0
C110 C111 C114 O104 11.8(19)
C110 C111 C114 O105 -168(2)
C111 C112 C113 C108 0.0
C112 C111 C114 O104 -168.1(18)
C112 C111 C114 O105 12(3)
C113 C108 C109 C110 0.0
C113 C108 Si11 C101 -159.2(13)
C113 C108 Si11 C115 -32.6(10)
C113 C108 Si11 O101 87.4(12)
C114 C111 C112 C113 179.9(4)
C115 C116 C117 C118 0.0
C116 C115 C120 C119 0.0
C116 C117 C118 C119 0.0
C116 C117 C118 C121 -179.8(4)
C117 C118 C119 C120 0.0
C117 C118 C121 O106 -14(2)
C117 C118 C121 O107 151(3)
C118 C119 C120 C115 0.0
C119 C118 C121 O106 167(2)
C119 C118 C121 O107 -29(3)
C120 C115 C116 C117 0.0
C121 C118 C119 C120 179.8(4)
C122 C123 C124 C125 0.0
C123 C122 C127 C126 0.0
C123 C122 Si12 C129 61.3(13)
C123 C122 Si12 C136 -56.6(10)
C123 C122 Si12 O101 -177.6(11)
C123 C124 C125 C126 0.0
C123 C124 C125 C128 179.7(4)
C124 C125 C126 C127 0.0
C124 C125 C128 O108 -10(2)
C124 C125 C128 O109 -157(2)
C125 C126 C127 C122 0.0
C126 C125 C128 O108 170(2)
C126 C125 C128 O109 23(2)
C127 C122 C123 C124 0.0
C127 C122 Si12 C129 -118.3(13)
C127 C122 Si12 C136 123.8(10)
C127 C122 Si12 O101 2.8(11)
C128 C125 C126 C127 -179.7(4)
C129 C130 C131 C132 0.0
C130 C129 C134 C133 0.0
C130 C129 Si12 C122 90.4(13)
C130 C129 Si12 C136 -148.0(12)
C130 C129 Si12 O101 -25.6(13)
C130 C131 C132 C133 0.0
C130 C131 C132 C135 -179.8(4)
C131 C132 C133 C134 0.0
C131 C132 C135 O110 -1(2)
C131 C132 C135 O111 179(3)
C132 C133 C134 C129 0.0
C133 C132 C135 O110 179(2)
C133 C132 C135 O111 -1(3)
C134 C129 C130 C131 0.0
C134 C129 Si12 C122 -89.4(13)
C134 C129 Si12 C136 32.1(12)
C134 C129 Si12 O101 154.5(13)
C135 C132 C133 C134 179.8(4)
C136 C137 C138 C139 0.0
C137 C136 C141 C140 0.0
C137 C138 C139 C140 0.0
C137 C138 C139 C142 179.8(4)
C138 C139 C140 C141 0.0
C138 C139 C142 O112 -9.5(19)
C138 C139 C142 O113 175(2)
C139 C140 C141 C136 0.0
C139 C142 O112 Zn3 -162.9(13)
C140 C139 C142 O112 170.3(18)
C140 C139 C142 O113 -6(2)
C141 C136 C137 C138 0.0
C142 C139 C140 C141 -179.8(4)
O102 C107 O103 Zn12 -1(4)
O103 C107 O102 Zn11 26(4)
O113 C142 O112 Zn3 12(4)
Si11 C101 C102 C103 -179.8(3)
Si11 C101 C106 C105 179.9(3)
Si11 C108 C109 C110 179.7(3)
Si11 C108 C113 C112 -179.7(3)
Si11 C115 C116 C117 179.8(3)
Si11 C115 C120 C119 -179.7(3)
Si12 C122 C123 C124 -179.6(3)
Si12 C122 C127 C126 179.6(3)
Si12 C129 C130 C131 -179.9(3)
Si12 C129 C134 C133 179.9(3)
Si12 C136 C137 C138 180.0(3)
Si12 C136 C141 C140 -180.0(3)

loop_
_smtbx_masks_void_nr
_smtbx_masks_void_average_x
_smtbx_masks_void_average_y
_smtbx_masks_void_average_z
_smtbx_masks_void_volume
_smtbx_masks_void_count_electrons
_smtbx_masks_void_content
1 -0.709 -0.125 -0.406 5224.1 2223.7 7(C3H7NO)

loop_
_twin_individual_id
_twin_individual_mass_fraction_refined
1 0.51(3)
2 0.49(3)
